data_2312981
loop_
_publ_author_name
'Jones, Chloe'
'Ling, Jie'

_publ_section_title
;
 Synthesis and structural characterization of rare-earth selenates:
 Yb<sub>2</sub>(SeO<sub>3</sub>)(SeO<sub>4</sub>)<sub>2</sub>(H<sub>2</sub>O)<sub>2</sub>,
 Yb(HSeO<sub>3</sub>)(SeO<sub>4</sub>), and
 Tm<sub>2</sub>(SeO<sub>4</sub>)<sub>3</sub>(H<sub>2</sub>O)<sub>4</sub>&#xb7;H<sub>2</sub>O.
;
_journal_coeditor_code VX3022
_journal_issue 'Pt 7'
_journal_name_full 'Acta crystallographica. Section C, Structural chemistry'
_journal_page_first 331
_journal_page_last 335
_journal_paper_doi 10.1107/S2053229626005449
_journal_volume 82
_journal_year 2026
_chemical_formula_iupac '[Yb2 (Se O3) (Se O4)2 (H2 O)2]'
_chemical_formula_moiety 'H4 O12 Se3 Yb2'
_chemical_formula_sum 'H4 O12 Se3 Yb2'
_chemical_formula_weight 778.99
_chemical_name_systematic
;
Poly[diaqua-di-\m-selenato-\m-selenito-diytterbium]
;
_space_group_crystal_system monoclinic
_space_group_IT_number 15
_space_group_name_Hall '-C 2yc'
_space_group_name_H-M_alt 'C 1 2/c 1'
_atom_sites_solution_hydrogens difmap
_atom_sites_solution_primary iterative
_audit_creation_method
;
Olex2 1.5
(compiled 2026.04.10 svn.r48fbca5a for OlexSys, GUI svn.r7537)
;
_cell_angle_alpha 90
_cell_angle_beta 103.658(2)
_cell_angle_gamma 90
_cell_formula_units_Z 4
_cell_length_a 11.8711(3)
_cell_length_b 6.85400(10)
_cell_length_c 12.8841(3)
_cell_measurement_reflns_used 4283
_cell_measurement_temperature 293(2)
_cell_measurement_theta_max 30.4790
_cell_measurement_theta_min 3.2400
_cell_volume 1018.67(4)
_computing_cell_refinement
;
CrysAlis PRO (Rigaku OD, 2023)
;
_computing_data_collection
;
CrysAlis PRO (Rigaku OD, 2023)
;
_computing_data_reduction
;
CrysAlis PRO (Rigaku OD, 2023)
;
_computing_molecular_graphics
;
OLEX2 1.5 (Dolomanov <i>et al.</i>,  2009)
;
_computing_publication_material
;
OLEX2 1.5 (Dolomanov <i>et al.</i>,  2009)
;
_computing_structure_refinement
;
SHELXL2018 (Sheldrick, 2015)
;
_computing_structure_solution
;
olex2.solve (Bourhis <i>et al.</i>,  2015)
;
_diffrn_ambient_temperature 293(2)
_diffrn_detector 'Hybrid Pixel Array Detector'
_diffrn_detector_area_resol_mean 10.0000
_diffrn_measured_fraction_theta_full 1.000
_diffrn_measured_fraction_theta_max 0.978
_diffrn_measurement_device 'two-circle diffractometer'
_diffrn_measurement_device_type 'Rigaku XtaLAB Mini II'
_diffrn_measurement_method '\w scans'
_diffrn_radiation_monochromator graphite
_diffrn_radiation_probe x-ray
_diffrn_radiation_type 'Mo K\a'
_diffrn_radiation_wavelength 0.71073
_diffrn_reflns_av_R_equivalents 0.0219
_diffrn_reflns_av_unetI/netI 0.0196
_diffrn_reflns_limit_h_max 15
_diffrn_reflns_limit_h_min -16
_diffrn_reflns_limit_k_max 9
_diffrn_reflns_limit_k_min -9
_diffrn_reflns_limit_l_max 18
_diffrn_reflns_limit_l_min -18
_diffrn_reflns_number 7456
_diffrn_reflns_theta_full 25.242
_diffrn_reflns_theta_max 30.625
_diffrn_reflns_theta_min 3.254
_diffrn_source 'fine-focus sealed X-ray tube'
_exptl_absorpt_coefficient_mu 29.027
_exptl_absorpt_correction_T_max 1.00000
_exptl_absorpt_correction_T_min 0.43974
_exptl_absorpt_correction_type multi-scan
_exptl_absorpt_process_details
;
(CrysAlis PRO; Rigaku OD, 2023)
;
_exptl_crystal_colour 'clear colourless'
_exptl_crystal_density_diffrn 5.079
_exptl_crystal_description block
_exptl_crystal_F_000 1368
_exptl_crystal_size_max 0.11
_exptl_crystal_size_mid 0.08
_exptl_crystal_size_min 0.05
_refine_diff_density_max 2.617
_refine_diff_density_min -0.976
_refine_ls_extinction_method none
_refine_ls_goodness_of_fit_ref 1.081
_refine_ls_hydrogen_treatment constr
_refine_ls_matrix_type full
_refine_ls_number_parameters 81
_refine_ls_number_reflns 1528
_refine_ls_number_restraints 1
_refine_ls_restrained_S_all 1.081
_refine_ls_R_factor_all 0.0210
_refine_ls_R_factor_gt 0.0170
_refine_ls_shift/su_max 0.001
_refine_ls_shift/su_mean 0.000
_refine_ls_structure_factor_coef Fsqd
_refine_ls_weighting_details 'w=1/[\s^2^(Fo^2^)+(0.0132P)^2^+7.1069P] where P=(Fo^2^+2Fc^2^)/3'
_refine_ls_weighting_scheme calc
_refine_ls_wR_factor_gt 0.0380
_refine_ls_wR_factor_ref 0.0390
_reflns_number_gt 1385
_reflns_number_total 1528
_reflns_threshold_expression 'I > 2\s(I)'
_cod_data_source_file vx3022sup1.cif
_cod_data_source_block cj0522253_auto
_cod_database_code 2312981
_shelx_space_group_comment
;
The symmetry employed for this shelxl refinement is uniquely defined
by the following loop, which should always be used as a source of
symmetry information in preference to the above space-group names.
They are only intended as comments.
;
_shelx_estimated_absorpt_t_min 0.142
_shelx_estimated_absorpt_t_max 0.325

loop_
_space_group_symop_operation_xyz
'x, y, z'
'-x, y, -z+1/2'
'x+1/2, y+1/2, z'
'-x+1/2, y+1/2, -z+1/2'
'-x, -y, -z'
'x, -y, z-1/2'
'-x+1/2, -y+1/2, -z'
'x+1/2, -y+1/2, z-1/2'

loop_
_atom_site_type_symbol
_atom_site_label
_atom_site_fract_x
_atom_site_fract_y
_atom_site_fract_z
_atom_site_U_iso_or_equiv
_atom_site_adp_type
_atom_site_calc_flag
_atom_site_occupancy
_atom_site_disorder_assembly
_atom_site_disorder_group
Yb Yb1 0.19968(2) 0.49331(2) 0.67773(2) 0.00726(5) Uani d 1 . .
Se Se2 0.500000 0.33752(7) 0.750000 0.01067(10) Uani d 1 . .
Se Se1 0.28543(3) 0.51504(5) 0.43199(3) 0.00856(8) Uani d 1 . .
O O1 0.2318(2) 0.6880(4) 0.3384(2) 0.0110(5) Uani d 1 . .
O O2 0.0251(2) 0.3228(5) 0.6238(3) 0.0259(7) Uani d 1 . .
H H2A -0.037078 0.373843 0.587569 0.039 Uiso d 1 . .
H H2B 0.002335 0.232761 0.659452 0.039 Uiso d 1 . .
O O3 0.1821(2) 0.5077(4) 0.5009(2) 0.0138(5) Uani d 1 . .
O O4 0.3961(2) 0.4873(4) 0.6918(3) 0.0158(6) Uani d 1 . .
O O5 0.2496(2) 0.3306(4) 0.3424(2) 0.0127(5) Uani d 1 . .
O O6 0.5414(2) 0.2036(5) 0.6614(3) 0.0229(7) Uani d 1 . .

loop_
_atom_site_aniso_label
_atom_site_aniso_U_11
_atom_site_aniso_U_22
_atom_site_aniso_U_33
_atom_site_aniso_U_12
_atom_site_aniso_U_13
_atom_site_aniso_U_23
Yb1 0.00770(8) 0.00722(8) 0.00723(8) 0.00077(5) 0.00250(5) 0.00018(5)
Se2 0.0064(2) 0.0074(2) 0.0185(3) 0.000 0.00366(18) 0.000
Se1 0.00954(16) 0.00965(16) 0.00657(16) 0.00035(12) 0.00203(12) 0.00004(12)
O1 0.0153(12) 0.0087(12) 0.0087(12) 0.0007(10) 0.0022(10) 0.0018(9)
O2 0.0134(13) 0.0193(16) 0.042(2) -0.0020(12) 0.0003(13) 0.0061(14)
O3 0.0155(13) 0.0181(14) 0.0093(13) -0.0014(10) 0.0058(10) 0.0010(10)
O4 0.0085(12) 0.0104(13) 0.0284(16) 0.0034(9) 0.0039(11) 0.0047(11)
O5 0.0203(13) 0.0092(12) 0.0080(12) 0.0023(10) 0.0025(10) -0.0025(10)
O6 0.0150(14) 0.0252(16) 0.0271(17) 0.0045(12) 0.0021(12) -0.0135(13)

loop_
_atom_type_symbol
_atom_type_description
_atom_type_scat_dispersion_real
_atom_type_scat_dispersion_imag
_atom_type_scat_source
H H 0.0000 0.0000 'International Tables Vol C Tables 4.2.6.8 and 6.1.1.4'
O O 0.0106 0.0060 'International Tables Vol C Tables 4.2.6.8 and 6.1.1.4'
Se Se -0.0929 2.2259 'International Tables Vol C Tables 4.2.6.8 and 6.1.1.4'
Yb Yb -0.3850 5.5486 'International Tables Vol C Tables 4.2.6.8 and 6.1.1.4'

loop_
_geom_angle_atom_site_label_1
_geom_angle_atom_site_label_2
_geom_angle_atom_site_label_3
_geom_angle_site_symmetry_1
_geom_angle_site_symmetry_3
_geom_angle
_geom_angle_publ_flag
Yb1 Yb1 Yb1 4_556 4_546 120.446(8) ?
Se1 Yb1 Yb1 6_566 4_546 60.849(8) ?
Se1 Yb1 Yb1 . 4_546 109.784(7) ?
Se1 Yb1 Yb1 . 4_556 105.407(7) ?
Se1 Yb1 Yb1 6_566 4_556 62.871(8) ?
Se1 Yb1 Se1 6_566 . 145.746(13) ?
O1 Yb1 Yb1 7_566 4_546 140.69(6) ?
O1 Yb1 Yb1 7_566 4_556 33.39(6) ?
O1 Yb1 Yb1 6_566 4_546 33.23(6) ?
O1 Yb1 Yb1 6_566 4_556 94.28(6) ?
O1 Yb1 Se1 6_566 . 141.36(6) ?
O1 Yb1 Se1 6_566 6_566 31.43(6) ?
O1 Yb1 Se1 7_566 6_566 94.26(6) ?
O1 Yb1 Se1 7_566 . 72.83(6) ?
O1 Yb1 O1 7_566 6_566 125.17(6) ?
O1 Yb1 O5 6_566 6_566 62.21(9) ?
O1 Yb1 O5 7_566 6_566 65.94(9) ?
O2 Yb1 Yb1 . 4_546 81.63(8) ?
O2 Yb1 Yb1 . 4_556 136.26(8) ?
O2 Yb1 Se1 . . 100.19(9) ?
O2 Yb1 Se1 . 6_566 109.96(9) ?
O2 Yb1 O1 . 7_566 137.50(10) ?
O2 Yb1 O1 . 6_566 86.89(10) ?
O2 Yb1 O5 . 6_566 122.18(11) ?
O2 Yb1 O6 . 3_455 69.15(11) ?
O3 Yb1 Yb1 . 4_546 117.58(7) ?
O3 Yb1 Yb1 . 4_556 112.74(7) ?
O3 Yb1 Se1 . 6_566 167.06(7) ?
O3 Yb1 Se1 . . 21.36(7) ?
O3 Yb1 O1 . 6_566 150.42(9) ?
O3 Yb1 O1 . 7_566 79.65(9) ?
O3 Yb1 O2 . . 81.78(11) ?
O3 Yb1 O4 . . 85.98(11) ?
O3 Yb1 O5 . 7_556 83.87(9) ?
O3 Yb1 O5 . 6_566 145.51(9) ?
O3 Yb1 O6 . 3_455 90.09(11) ?
O4 Yb1 Yb1 . 4_556 77.86(7) ?
O4 Yb1 Yb1 . 4_546 76.04(7) ?
O4 Yb1 Se1 . . 64.62(8) ?
O4 Yb1 Se1 . 6_566 81.19(8) ?
O4 Yb1 O1 . 7_566 70.02(9) ?
O4 Yb1 O1 . 6_566 88.32(10) ?
O4 Yb1 O2 . . 145.81(11) ?
O4 Yb1 O5 . 7_556 72.99(9) ?
O4 Yb1 O5 . 6_566 84.54(10) ?
O4 Yb1 O6 . 3_455 142.93(10) ?
O5 Yb1 Yb1 6_566 4_556 32.78(6) ?
O5 Yb1 Yb1 7_556 4_546 33.74(6) ?
O5 Yb1 Yb1 7_556 4_556 145.27(7) ?
O5 Yb1 Yb1 6_566 4_546 92.04(6) ?
O5 Yb1 Se1 6_566 . 135.00(6) ?
O5 Yb1 Se1 7_556 . 78.73(6) ?
O5 Yb1 Se1 7_556 6_566 93.96(6) ?
O5 Yb1 Se1 6_566 6_566 31.39(6) ?
O5 Yb1 O1 7_556 6_566 66.73(9) ?
O5 Yb1 O1 7_556 7_566 140.28(10) ?
O5 Yb1 O2 7_556 . 74.04(10) ?
O5 Yb1 O5 7_556 6_566 124.28(6) ?
O5 Yb1 O6 7_556 3_455 143.17(10) ?
O6 Yb1 Yb1 3_455 4_556 69.80(7) ?
O6 Yb1 Yb1 3_455 4_546 136.44(8) ?
O6 Yb1 Se1 3_455 6_566 99.10(8) ?
O6 Yb1 Se1 3_455 . 106.72(8) ?
O6 Yb1 O1 3_455 6_566 111.24(10) ?
O6 Yb1 O1 3_455 7_566 73.00(10) ?
O6 Yb1 O5 3_455 6_566 78.12(10) ?
O4 Se2 O4 2_656 . 102.67(19) ?
O6 Se2 O4 . 2_656 110.74(15) ?
O6 Se2 O4 2_656 . 110.74(15) ?
O6 Se2 O4 2_656 2_656 110.52(16) ?
O6 Se2 O4 . . 110.52(16) ?
O6 Se2 O6 2_656 . 111.4(2) ?
Yb1 Se1 Yb1 6_565 . 145.594(13) ?
O1 Se1 Yb1 . . 121.49(9) ?
O1 Se1 Yb1 . 6_565 46.46(9) ?
O3 Se1 Yb1 . 6_565 116.54(10) ?
O3 Se1 Yb1 . . 29.15(10) ?
O3 Se1 O1 . . 101.40(13) ?
O3 Se1 O5 . . 103.91(13) ?
O5 Se1 Yb1 . 6_565 47.23(9) ?
O5 Se1 Yb1 . . 119.77(9) ?
O5 Se1 O1 . . 92.61(13) ?
Yb1 O1 Yb1 7_566 6_565 113.38(10) ?
Se1 O1 Yb1 . 6_565 102.11(12) ?
Se1 O1 Yb1 . 7_566 128.94(13) ?
Yb1 O2 H2A . . 123.5 ?
Yb1 O2 H2B . . 125.1 ?
H2A O2 H2B . . 104.4 ?
Se1 O3 Yb1 . . 129.49(16) ?
Se2 O4 Yb1 . . 133.30(15) ?
Yb1 O5 Yb1 7_556 6_565 113.47(10) ?
Se1 O5 Yb1 . 6_565 101.38(12) ?
Se1 O5 Yb1 . 7_556 139.07(14) ?
Se2 O6 Yb1 . 3_545 130.82(17) ?

loop_
_geom_bond_atom_site_label_1
_geom_bond_atom_site_label_2
_geom_bond_site_symmetry_2
_geom_bond_distance
_geom_bond_publ_flag
Yb1 Yb1 4_556 3.94831(16) ?
Yb1 Yb1 4_546 3.94834(16) ?
Yb1 Se1 . 3.5504(4) ?
Yb1 Se1 6_566 3.1931(4) ?
Yb1 O1 6_566 2.367(3) ?
Yb1 O1 7_566 2.357(3) ?
Yb1 O2 . 2.337(3) ?
Yb1 O3 . 2.241(3) ?
Yb1 O4 . 2.296(3) ?
Yb1 O5 6_566 2.391(3) ?
Yb1 O5 7_556 2.331(3) ?
Yb1 O6 3_455 2.338(3) ?
Se2 O4 . 1.644(3) ?
Se2 O4 2_656 1.644(3) ?
Se2 O6 2_656 1.628(3) ?
Se2 O6 . 1.628(3) ?
Se1 O1 . 1.703(3) ?
Se1 O3 . 1.676(3) ?
Se1 O5 . 1.697(3) ?
O2 H2A . 0.8504 ?
O2 H2B . 0.8504 ?

loop_
_geom_torsion_atom_site_label_1
_geom_torsion_atom_site_label_2
_geom_torsion_atom_site_label_3
_geom_torsion_atom_site_label_4
_geom_torsion_site_symmetry_1
_geom_torsion_site_symmetry_2
_geom_torsion_site_symmetry_3
_geom_torsion_site_symmetry_4
_geom_torsion
_geom_torsion_publ_flag
Yb1 Se1 O1 Yb1 6_565 . . 7_566 -134.0(2) ?
Yb1 Se1 O1 Yb1 . . . 7_566 87.15(16) ?
Yb1 Se1 O1 Yb1 . . . 6_565 -138.82(6) ?
Yb1 Se1 O3 Yb1 6_565 . . . 176.13(11) ?
Yb1 Se1 O5 Yb1 . . . 7_556 -71.6(2) ?
Yb1 Se1 O5 Yb1 6_565 . . 7_556 148.5(3) ?
Yb1 Se1 O5 Yb1 . . . 6_565 139.97(6) ?
O1 Se1 O3 Yb1 . . . . -137.09(17) ?
O1 Se1 O5 Yb1 . . . 7_556 159.5(2) ?
O1 Se1 O5 Yb1 . . . 6_565 11.03(13) ?
O3 Se1 O1 Yb1 . . . 6_565 -115.93(12) ?
O3 Se1 O1 Yb1 . . . 7_566 110.04(17) ?
O3 Se1 O5 Yb1 . . . 7_556 -98.1(2) ?
O3 Se1 O5 Yb1 . . . 6_565 113.45(13) ?
O4 Se2 O4 Yb1 2_656 . . . -136.3(3) ?
O4 Se2 O6 Yb1 2_656 . . 3_545 56.8(3) ?
O4 Se2 O6 Yb1 . . . 3_545 169.84(19) ?
O5 Se1 O1 Yb1 . . . 6_565 -11.17(13) ?
O5 Se1 O1 Yb1 . . . 7_566 -145.21(16) ?
O5 Se1 O3 Yb1 . . . . 127.30(17) ?
O6 Se2 O4 Yb1 . . . . 105.6(2) ?
O6 Se2 O4 Yb1 2_656 . . . -18.3(3) ?
O6 Se2 O6 Yb1 2_656 . . 3_545 -66.6(2) ?

_cod_database_fobs_code 2312981
